data_4087949
loop_
_publ_author_name
'Haas, Michael'
'Leypold, Mario'
'Schnalzer, Dominik'
'Torvisco, Ana'
'Stueger, Harald'

_publ_section_title
;
 Stable Germenolates and Germenes with Exocyclic Structures
;
_journal_issue 21
_journal_name_full Organometallics
_journal_page_first 5291
_journal_paper_doi 10.1021/acs.organomet.5b00750
_journal_volume 34
_journal_year 2015
_chemical_formula_moiety 'C37 H81 Ge2 K O7 Si6'
_chemical_formula_sum 'C37 H81 Ge2 K O7 Si6'
_chemical_formula_weight 990.83
_space_group_crystal_system monoclinic
_space_group_IT_number 14
_space_group_name_Hall '-P 2ybc'
_space_group_name_H-M_alt 'P 1 21/c 1'
_atom_sites_solution_hydrogens geom
_audit_creation_method SHELXL-2014/7
_audit_update_record
;
2015-09-30 # Formatted by publCIF

;
_cell_angle_alpha 90
_cell_angle_beta 92.411(2)
_cell_angle_gamma 90
_cell_formula_units_Z 4
_cell_length_a 21.6740(9)
_cell_length_b 10.6653(5)
_cell_length_c 22.5781(9)
_cell_measurement_reflns_used 9839
_cell_measurement_temperature 100(2)
_cell_measurement_theta_max 30.49
_cell_measurement_theta_min 2.55
_cell_volume 5214.5(4)
_computing_cell_refinement 'Bruker SAINT'
_computing_data_collection 'Bruker APEX2'
_computing_data_reduction 'Bruker SAINT'
_computing_molecular_graphics 'Bruker SHELXTL'
_computing_publication_material 'Bruker SHELXTL'
_computing_structure_refinement 'SHELXL-2014 (Sheldrick 2014)'
_computing_structure_solution 'SHELXS-97 (Sheldrick 2008)'
_diffrn_ambient_temperature 100(2)
_diffrn_measured_fraction_theta_full 0.999
_diffrn_measured_fraction_theta_max 0.996
_diffrn_measurement_device_type 'Bruker APEX-II CCD'
_diffrn_measurement_method '\f and \w scans'
_diffrn_radiation_monochromator 'multilayer monochromator'
_diffrn_radiation_source 'Incoatec microfocus sealed tube'
_diffrn_radiation_type MoK\a
_diffrn_radiation_wavelength 0.71073
_diffrn_reflns_av_R_equivalents 0.0675
_diffrn_reflns_av_unetI/netI 0.0386
_diffrn_reflns_Laue_measured_fraction_full 0.999
_diffrn_reflns_Laue_measured_fraction_max 0.996
_diffrn_reflns_limit_h_max 30
_diffrn_reflns_limit_h_min -29
_diffrn_reflns_limit_k_max 15
_diffrn_reflns_limit_k_min -15
_diffrn_reflns_limit_l_max 32
_diffrn_reflns_limit_l_min -32
_diffrn_reflns_number 129300
_diffrn_reflns_point_group_measured_fraction_full 0.999
_diffrn_reflns_point_group_measured_fraction_max 0.996
_diffrn_reflns_theta_full 26.000
_diffrn_reflns_theta_max 30.580
_diffrn_reflns_theta_min 2.628
_exptl_absorpt_coefficient_mu 1.409
_exptl_absorpt_correction_T_max 0.741
_exptl_absorpt_correction_T_min 0.652
_exptl_absorpt_correction_type multi-scan
_exptl_absorpt_process_details SADABS
_exptl_crystal_colour yellow
_exptl_crystal_density_diffrn 1.262
_exptl_crystal_description Block
_exptl_crystal_F_000 2104
_exptl_crystal_size_max 0.200
_exptl_crystal_size_mid 0.100
_exptl_crystal_size_min 0.090
_refine_diff_density_max 1.207
_refine_diff_density_min -0.786
_refine_diff_density_rms 0.086
_refine_ls_extinction_method none
_refine_ls_goodness_of_fit_ref 1.021
_refine_ls_hydrogen_treatment constr
_refine_ls_matrix_type full
_refine_ls_number_parameters 511
_refine_ls_number_reflns 15974
_refine_ls_number_restraints 0
_refine_ls_restrained_S_all 1.021
_refine_ls_R_factor_all 0.0616
_refine_ls_R_factor_gt 0.0389
_refine_ls_shift/su_max 0.003
_refine_ls_shift/su_mean 0.000
_refine_ls_structure_factor_coef Fsqd
_refine_ls_weighting_details 'w=1/[\s^2^(Fo^2^)+(0.0404P)^2^+4.8329P] where P=(Fo^2^+2Fc^2^)/3'
_refine_ls_weighting_scheme calc
_refine_ls_wR_factor_gt 0.0863
_refine_ls_wR_factor_ref 0.0955
_reflns_Friedel_coverage 0.000
_reflns_number_gt 12156
_reflns_number_total 15974
_reflns_threshold_expression 'I > 2\s(I)'
_cod_data_source_file om5b00750_si_001.cif
_cod_data_source_block AT377_a
_cod_original_sg_symbol_H-M 'P 21/c'
_cod_database_code 4087949
_shelx_shelxl_version_number 2014/7
_shelx_space_group_comment
;
The symmetry employed for this shelxl refinement is uniquely defined
by the following loop, which should always be used as a source of
symmetry information in preference to the above space-group names.
They are only intended as comments.
;
_shelx_estimated_absorpt_t_min 0.766
_shelx_estimated_absorpt_t_max 0.884

loop_
_space_group_symop_operation_xyz
'x, y, z'
'-x, y+1/2, -z+1/2'
'-x, -y, -z'
'x, -y-1/2, z-1/2'

loop_
_atom_site_label
_atom_site_type_symbol
_atom_site_fract_x
_atom_site_fract_y
_atom_site_fract_z
_atom_site_U_iso_or_equiv
_atom_site_adp_type
_atom_site_occupancy
_atom_site_site_symmetry_order
_atom_site_calc_flag
_atom_site_refinement_flags_posn
_atom_site_refinement_flags_adp
_atom_site_refinement_flags_occupancy
_atom_site_disorder_assembly
_atom_site_disorder_group
Ge2 Ge 0.37741(2) 0.30624(2) 0.62684(2) 0.01545(5) Uani 1 1 d . . . . .
Ge1 Ge 0.20332(2) 0.55666(2) 0.57878(2) 0.01699(5) Uani 1 1 d . . . . .
K1 K 0.18203(2) 0.72223(4) 0.43981(2) 0.02298(10) Uani 1 1 d . . . . .
Si3 Si 0.38359(3) 0.50420(5) 0.57777(2) 0.01699(11) Uani 1 1 d . . . . .
Si4 Si 0.30409(3) 0.64544(5) 0.59819(3) 0.01757(11) Uani 1 1 d . . . . .
Si2 Si 0.27135(3) 0.24480(6) 0.62624(3) 0.01967(12) Uani 1 1 d . . . . .
Si6 Si 0.43707(3) 0.15829(6) 0.57401(3) 0.02176(12) Uani 1 1 d . . . . .
Si1 Si 0.20207(3) 0.40065(6) 0.65601(3) 0.02059(12) Uani 1 1 d . . . . .
Si5 Si 0.42509(3) 0.31718(6) 0.72413(3) 0.02135(12) Uani 1 1 d . . . . .
O1 O 0.16288(8) 0.80083(16) 0.55311(7) 0.0282(4) Uani 1 1 d . . . . .
O7 O 0.25825(8) 0.56877(18) 0.37024(8) 0.0353(4) Uani 1 1 d . . . . .
O2 O 0.13804(9) 0.48656(18) 0.39391(8) 0.0377(4) Uani 1 1 d . . . . .
O6 O 0.27767(9) 0.8286(2) 0.36568(8) 0.0418(5) Uani 1 1 d . . . . .
O5 O 0.20108(12) 0.98027(19) 0.42884(9) 0.0544(6) Uani 1 1 d . . . . .
O3 O 0.05822(9) 0.6445(3) 0.45321(12) 0.0614(7) Uani 1 1 d . . . . .
C19 C 0.32365(10) 0.7210(2) 0.67267(10) 0.0250(4) Uani 1 1 d . . . . .
H19A H 0.3677 0.7421 0.6754 0.037 Uiso 1 1 calc R U . . .
H19B H 0.3142 0.6625 0.7045 0.037 Uiso 1 1 calc R U . . .
H19C H 0.2992 0.7976 0.6766 0.037 Uiso 1 1 calc R U . . .
C22 C 0.51155(11) 0.3155(2) 0.72099(11) 0.0320(5) Uani 1 1 d . . . . .
H22A H 0.5300 0.3256 0.7611 0.048 Uiso 1 1 calc R U . . .
H22B H 0.5249 0.3845 0.6959 0.048 Uiso 1 1 calc R U . . .
H22C H 0.5249 0.2356 0.7044 0.048 Uiso 1 1 calc R U . . .
C1 C 0.15924(9) 0.7245(2) 0.59364(9) 0.0207(4) Uani 1 1 d . . . . .
C16 C 0.46079(10) 0.5800(2) 0.59820(11) 0.0268(5) Uani 1 1 d . . . . .
H16A H 0.4943 0.5249 0.5863 0.040 Uiso 1 1 calc R U . . .
H16B H 0.4642 0.5935 0.6411 0.040 Uiso 1 1 calc R U . . .
H16C H 0.4637 0.6606 0.5777 0.040 Uiso 1 1 calc R U . . .
C17 C 0.38021(11) 0.4760(2) 0.49485(10) 0.0272(5) Uani 1 1 d . . . . .
H17A H 0.3841 0.5561 0.4741 0.041 Uiso 1 1 calc R U . . .
H17B H 0.3407 0.4369 0.4830 0.041 Uiso 1 1 calc R U . . .
H17C H 0.4141 0.4203 0.4845 0.041 Uiso 1 1 calc R U . . .
C24 C 0.51452(11) 0.2272(2) 0.55868(12) 0.0331(5) Uani 1 1 d . . . . .
H24A H 0.5390 0.1657 0.5376 0.050 Uiso 1 1 calc R U . . .
H24B H 0.5361 0.2493 0.5962 0.050 Uiso 1 1 calc R U . . .
H24C H 0.5089 0.3026 0.5343 0.050 Uiso 1 1 calc R U . . .
C21 C 0.40393(12) 0.4646(3) 0.76389(11) 0.0360(6) Uani 1 1 d . . . . .
H21A H 0.3590 0.4689 0.7667 0.054 Uiso 1 1 calc R U . . .
H21B H 0.4183 0.5375 0.7419 0.054 Uiso 1 1 calc R U . . .
H21C H 0.4235 0.4644 0.8038 0.054 Uiso 1 1 calc R U . . .
C25 C 0.39951(12) 0.1139(2) 0.50042(11) 0.0346(6) Uani 1 1 d . . . . .
H25A H 0.3887 0.1900 0.4780 0.052 Uiso 1 1 calc R U . . .
H25B H 0.3620 0.0653 0.5069 0.052 Uiso 1 1 calc R U . . .
H25C H 0.4282 0.0632 0.4781 0.052 Uiso 1 1 calc R U . . .
C2 C 0.11971(10) 0.7605(2) 0.64637(9) 0.0222(4) Uani 1 1 d . . . . .
C13 C 0.21766(12) 0.4310(2) 0.73819(10) 0.0323(5) Uani 1 1 d . . . . .
H13A H 0.1817 0.4721 0.7546 0.048 Uiso 1 1 calc R U . . .
H13B H 0.2539 0.4853 0.7437 0.048 Uiso 1 1 calc R U . . .
H13C H 0.2254 0.3512 0.7587 0.048 Uiso 1 1 calc R U . . .
C23 C 0.44908(13) 0.0105(2) 0.61847(12) 0.0359(6) Uani 1 1 d . . . . .
H23A H 0.4729 -0.0495 0.5958 0.054 Uiso 1 1 calc R U . . .
H23B H 0.4089 -0.0261 0.6269 0.054 Uiso 1 1 calc R U . . .
H23C H 0.4716 0.0301 0.6558 0.054 Uiso 1 1 calc R U . . .
C3 C 0.16077(12) 0.7706(2) 0.70266(10) 0.0305(5) Uani 1 1 d . . . . .
H3A H 0.1923 0.8364 0.6976 0.037 Uiso 1 1 calc R U . . .
H3B H 0.1823 0.6900 0.7102 0.037 Uiso 1 1 calc R U . . .
C18 C 0.31542(11) 0.7755(2) 0.54183(11) 0.0294(5) Uani 1 1 d . . . . .
H18A H 0.2835 0.8397 0.5460 0.044 Uiso 1 1 calc R U . . .
H18B H 0.3123 0.7404 0.5017 0.044 Uiso 1 1 calc R U . . .
H18C H 0.3563 0.8133 0.5488 0.044 Uiso 1 1 calc R U . . .
O4 O 0.07894(14) 0.8939(3) 0.42282(16) 0.0874(10) Uani 1 1 d . . . . .
C7 C 0.08944(14) 0.9291(3) 0.74446(12) 0.0410(7) Uani 1 1 d . . . . .
H7A H 0.0643 0.9509 0.7786 0.049 Uiso 1 1 calc R U . . .
H7B H 0.1209 0.9955 0.7402 0.049 Uiso 1 1 calc R U . . .
C14 C 0.24518(12) 0.1981(3) 0.54845(11) 0.0350(6) Uani 1 1 d . . . . .
H14A H 0.2644 0.1183 0.5382 0.053 Uiso 1 1 calc R U . . .
H14B H 0.2574 0.2630 0.5205 0.053 Uiso 1 1 calc R U . . .
H14C H 0.2002 0.1889 0.5462 0.053 Uiso 1 1 calc R U . . .
C12 C 0.12602(11) 0.3100(3) 0.65382(13) 0.0380(6) Uani 1 1 d . . . . .
H12A H 0.1296 0.2383 0.6809 0.057 Uiso 1 1 calc R U . . .
H12B H 0.1167 0.2799 0.6134 0.057 Uiso 1 1 calc R U . . .
H12C H 0.0927 0.3653 0.6660 0.057 Uiso 1 1 calc R U . . .
C5 C 0.08860(12) 0.8904(3) 0.63606(11) 0.0338(6) Uani 1 1 d . . . . .
H5A H 0.1207 0.9555 0.6319 0.041 Uiso 1 1 calc R U . . .
H5B H 0.0625 0.8885 0.5990 0.041 Uiso 1 1 calc R U . . .
C15 C 0.26259(12) 0.0996(3) 0.67335(14) 0.0390(6) Uani 1 1 d . . . . .
H15A H 0.2203 0.0677 0.6682 0.059 Uiso 1 1 calc R U . . .
H15B H 0.2712 0.1207 0.7151 0.059 Uiso 1 1 calc R U . . .
H15C H 0.2917 0.0352 0.6611 0.059 Uiso 1 1 calc R U . . .
C8 C 0.12144(16) 0.8033(3) 0.75585(12) 0.0486(8) Uani 1 1 d . . . . .
H8 H 0.1480 0.8071 0.7931 0.058 Uiso 1 1 calc R U . . .
C37 C 0.18941(17) 0.4046(3) 0.39425(15) 0.0533(8) Uani 1 1 d . . . . .
H37A H 0.1756 0.3190 0.3832 0.064 Uiso 1 1 calc R U . . .
H37B H 0.2093 0.4012 0.4345 0.064 Uiso 1 1 calc R U . . .
C35 C 0.29862(12) 0.6247(3) 0.32909(12) 0.0437(7) Uani 1 1 d . . . . .
H35A H 0.2754 0.6437 0.2914 0.052 Uiso 1 1 calc R U . . .
H35B H 0.3324 0.5657 0.3205 0.052 Uiso 1 1 calc R U . . .
C33 C 0.30027(16) 0.9408(3) 0.39511(12) 0.0536(9) Uani 1 1 d . . . . .
H33A H 0.3344 0.9773 0.3730 0.064 Uiso 1 1 calc R U . . .
H33B H 0.3162 0.9202 0.4357 0.064 Uiso 1 1 calc R U . . .
C20 C 0.40178(15) 0.1817(3) 0.77125(13) 0.0473(8) Uani 1 1 d . . . . .
H20A H 0.4085 0.1030 0.7500 0.071 Uiso 1 1 calc R U . . .
H20B H 0.3580 0.1894 0.7798 0.071 Uiso 1 1 calc R U . . .
H20C H 0.4267 0.1819 0.8085 0.071 Uiso 1 1 calc R U . . .
C6 C 0.04857(13) 0.9226(3) 0.68900(12) 0.0421(7) Uani 1 1 d . . . . .
H6 H 0.0285 1.0060 0.6819 0.050 Uiso 1 1 calc R U . . .
C34 C 0.32498(13) 0.7428(3) 0.35536(14) 0.0480(8) Uani 1 1 d . . . . .
H34A H 0.3478 0.7235 0.3932 0.058 Uiso 1 1 calc R U . . .
H34B H 0.3543 0.7802 0.3279 0.058 Uiso 1 1 calc R U . . .
C32 C 0.24887(19) 1.0322(3) 0.39785(13) 0.0587(10) Uani 1 1 d . . . . .
H32A H 0.2637 1.1097 0.4179 0.070 Uiso 1 1 calc R U . . .
H32B H 0.2338 1.0543 0.3572 0.070 Uiso 1 1 calc R U . . .
C36 C 0.23491(16) 0.4510(3) 0.35090(14) 0.0490(8) Uani 1 1 d . . . . .
H36A H 0.2692 0.3902 0.3482 0.059 Uiso 1 1 calc R U . . .
H36B H 0.2144 0.4595 0.3111 0.059 Uiso 1 1 calc R U . . .
C26 C 0.09073(16) 0.4426(3) 0.43055(13) 0.0503(8) Uani 1 1 d . . . . .
H26A H 0.1069 0.4348 0.4720 0.060 Uiso 1 1 calc R U . . .
H26B H 0.0762 0.3591 0.4169 0.060 Uiso 1 1 calc R U . . .
C31 C 0.1474(2) 1.0599(3) 0.42628(17) 0.0667(11) Uani 1 1 d . . . . .
H31A H 0.1573 1.1405 0.4463 0.080 Uiso 1 1 calc R U . . .
H31B H 0.1353 1.0780 0.3844 0.080 Uiso 1 1 calc R U . . .
C27 C 0.03870(14) 0.5342(4) 0.42705(14) 0.0592(10) Uani 1 1 d . . . . .
H27A H 0.0257 0.5494 0.3851 0.071 Uiso 1 1 calc R U . . .
H27B H 0.0029 0.5004 0.4478 0.071 Uiso 1 1 calc R U . . .
C4 C 0.06959(14) 0.6632(3) 0.65262(16) 0.0546(9) Uani 1 1 d . . . . .
H4A H 0.0885 0.5796 0.6595 0.066 Uiso 1 1 calc R U . . .
H4B H 0.0435 0.6592 0.6156 0.066 Uiso 1 1 calc R U . . .
C11 C -0.00021(15) 0.8251(4) 0.69451(19) 0.0687(11) Uani 1 1 d . . . . .
H11A H -0.0268 0.8227 0.6578 0.082 Uiso 1 1 calc R U . . .
H11B H -0.0265 0.8462 0.7279 0.082 Uiso 1 1 calc R U . . .
C9 C 0.0707(2) 0.6996(4) 0.76082(19) 0.0844(16) Uani 1 1 d . . . . .
H9A H 0.0906 0.6166 0.7665 0.101 Uiso 1 1 calc R U . . .
H9B H 0.0456 0.7166 0.7956 0.101 Uiso 1 1 calc R U . . .
C10 C 0.02956(19) 0.6981(4) 0.7051(2) 0.0753(14) Uani 1 1 d . . . . .
H10 H -0.0034 0.6334 0.7092 0.090 Uiso 1 1 calc R U . . .
C30 C 0.0968(3) 1.0008(5) 0.4545(2) 0.103(2) Uani 1 1 d . . . . .
H30A H 0.1096 0.9777 0.4957 0.124 Uiso 1 1 calc R U . . .
H30B H 0.0617 1.0598 0.4559 0.124 Uiso 1 1 calc R U . . .
C28 C 0.0095(2) 0.7357(9) 0.4356(3) 0.079(3) Uani 0.682(8) 1 d . . P A 1
H28A H 0.0043 0.7403 0.3918 0.095 Uiso 0.682(8) 1 calc R U P A 1
H28B H -0.0305 0.7111 0.4519 0.095 Uiso 0.682(8) 1 calc R U P A 1
C29 C 0.0302(3) 0.8570(8) 0.4600(3) 0.088(3) Uani 0.682(8) 1 d . . P A 1
H29A H -0.0038 0.9191 0.4581 0.106 Uiso 0.682(8) 1 calc R U P A 1
H29B H 0.0455 0.8481 0.5017 0.106 Uiso 0.682(8) 1 calc R U P A 1
C28' C 0.0175(4) 0.7440(8) 0.4713(4) 0.028(2) Uani 0.318(8) 1 d . . P A 2
H28C H 0.0340 0.7865 0.5075 0.034 Uiso 0.318(8) 1 calc R U P A 2
H28D H -0.0244 0.7118 0.4782 0.034 Uiso 0.318(8) 1 calc R U P A 2
C29' C 0.0173(4) 0.8290(8) 0.4191(3) 0.025(2) Uani 0.318(8) 1 d . . P A 2
H29C H -0.0167 0.8907 0.4208 0.030 Uiso 0.318(8) 1 calc R U P A 2
H29D H 0.0122 0.7806 0.3818 0.030 Uiso 0.318(8) 1 calc R U P A 2

loop_
_atom_site_aniso_label
_atom_site_aniso_U_11
_atom_site_aniso_U_22
_atom_site_aniso_U_33
_atom_site_aniso_U_23
_atom_site_aniso_U_13
_atom_site_aniso_U_12
Ge2 0.01593(10) 0.01330(10) 0.01705(10) 0.00146(7) -0.00032(7) -0.00105(7)
Ge1 0.01645(10) 0.02051(11) 0.01402(10) -0.00056(8) 0.00061(7) 0.00219(8)
K1 0.0268(2) 0.0234(2) 0.0189(2) -0.00131(17) 0.00352(17) 0.00037(18)
Si3 0.0158(2) 0.0153(3) 0.0201(3) 0.0034(2) 0.0038(2) 0.0000(2)
Si4 0.0165(3) 0.0159(3) 0.0204(3) 0.0041(2) 0.0031(2) 0.0012(2)
Si2 0.0187(3) 0.0179(3) 0.0223(3) 0.0031(2) -0.0012(2) -0.0051(2)
Si6 0.0220(3) 0.0160(3) 0.0274(3) -0.0028(2) 0.0015(2) 0.0013(2)
Si1 0.0174(3) 0.0254(3) 0.0191(3) 0.0033(2) 0.0021(2) -0.0042(2)
Si5 0.0201(3) 0.0238(3) 0.0197(3) 0.0017(2) -0.0040(2) -0.0001(2)
O1 0.0333(9) 0.0300(9) 0.0214(8) 0.0008(6) 0.0031(6) 0.0130(7)
O7 0.0388(10) 0.0408(11) 0.0270(9) 0.0017(8) 0.0092(7) 0.0106(8)
O2 0.0481(11) 0.0350(10) 0.0300(9) 0.0011(8) 0.0025(8) -0.0144(9)
O6 0.0395(10) 0.0546(13) 0.0313(10) -0.0004(9) 0.0000(8) -0.0160(9)
O5 0.0952(18) 0.0291(11) 0.0381(11) 0.0043(9) -0.0066(11) -0.0081(11)
O3 0.0247(10) 0.0781(18) 0.0817(17) -0.0073(14) 0.0054(10) -0.0052(11)
C19 0.0223(10) 0.0217(11) 0.0307(12) -0.0035(9) -0.0014(9) -0.0014(8)
C22 0.0238(11) 0.0357(14) 0.0360(13) -0.0049(11) -0.0075(9) 0.0037(10)
C1 0.0164(9) 0.0271(11) 0.0186(10) -0.0055(8) -0.0002(7) 0.0038(8)
C16 0.0179(10) 0.0230(11) 0.0398(13) 0.0033(9) 0.0057(9) -0.0032(8)
C17 0.0339(12) 0.0282(12) 0.0201(10) 0.0038(9) 0.0070(9) 0.0037(9)
C24 0.0263(12) 0.0322(13) 0.0416(14) -0.0068(11) 0.0096(10) 0.0010(10)
C21 0.0311(13) 0.0468(16) 0.0293(12) -0.0150(11) -0.0074(10) 0.0109(11)
C25 0.0409(14) 0.0294(13) 0.0334(13) -0.0119(10) 0.0007(11) 0.0025(11)
C2 0.0183(10) 0.0271(11) 0.0215(10) -0.0084(8) 0.0045(8) 0.0002(8)
C13 0.0427(14) 0.0343(13) 0.0200(11) 0.0066(9) 0.0032(10) 0.0024(11)
C23 0.0425(15) 0.0198(11) 0.0452(15) 0.0020(10) -0.0004(12) 0.0068(10)
C3 0.0379(13) 0.0346(13) 0.0190(10) -0.0044(9) 0.0021(9) 0.0119(10)
C18 0.0286(12) 0.0237(11) 0.0363(13) 0.0122(9) 0.0072(10) 0.0021(9)
O4 0.0672(18) 0.0661(19) 0.129(3) 0.0197(19) 0.0073(18) 0.0380(15)
C7 0.0550(17) 0.0401(15) 0.0289(13) -0.0086(11) 0.0136(12) 0.0129(13)
C14 0.0286(12) 0.0428(15) 0.0329(13) -0.0107(11) -0.0071(10) -0.0007(11)
C12 0.0249(12) 0.0385(15) 0.0512(16) 0.0032(12) 0.0088(11) -0.0100(11)
C5 0.0327(13) 0.0430(15) 0.0258(12) -0.0044(10) 0.0024(10) 0.0164(11)
C15 0.0303(13) 0.0298(13) 0.0570(17) 0.0181(12) 0.0016(12) -0.0076(10)
C8 0.070(2) 0.0577(19) 0.0192(12) -0.0025(12) 0.0109(12) 0.0297(16)
C37 0.085(2) 0.0233(14) 0.0522(19) -0.0005(12) 0.0060(17) -0.0036(15)
C35 0.0312(13) 0.076(2) 0.0253(12) 0.0015(13) 0.0115(10) 0.0120(14)
C33 0.071(2) 0.066(2) 0.0235(13) -0.0021(13) 0.0014(13) -0.0471(19)
C20 0.0530(18) 0.0551(19) 0.0327(14) 0.0229(13) -0.0106(13) -0.0124(15)
C6 0.0385(15) 0.0499(17) 0.0386(15) -0.0093(13) 0.0114(12) 0.0182(13)
C34 0.0274(13) 0.074(2) 0.0432(16) 0.0149(15) 0.0069(11) -0.0054(14)
C32 0.107(3) 0.0384(17) 0.0291(14) 0.0092(12) -0.0134(17) -0.0268(19)
C36 0.065(2) 0.0377(16) 0.0453(17) -0.0098(13) 0.0104(15) 0.0181(14)
C26 0.065(2) 0.0541(19) 0.0317(14) -0.0016(13) 0.0044(13) -0.0359(17)
C31 0.112(3) 0.0331(17) 0.053(2) -0.0051(15) -0.018(2) 0.021(2)
C27 0.0335(15) 0.109(3) 0.0350(15) 0.0057(17) 0.0019(12) -0.0324(18)
C4 0.0403(16) 0.0440(17) 0.082(2) -0.0292(16) 0.0365(16) -0.0202(13)
C11 0.0394(17) 0.081(3) 0.088(3) -0.034(2) 0.0309(18) 0.0026(17)
C9 0.125(4) 0.058(2) 0.077(3) 0.034(2) 0.083(3) 0.039(2)
C10 0.069(2) 0.051(2) 0.110(3) -0.015(2) 0.066(2) -0.0237(18)
C30 0.154(5) 0.085(3) 0.071(3) 0.029(3) 0.020(3) 0.082(4)
C28 0.025(2) 0.186(9) 0.028(3) 0.020(4) 0.0002(19) 0.023(3)
C29 0.076(4) 0.144(8) 0.043(3) 0.002(4) -0.010(3) 0.076(5)
C28' 0.022(4) 0.034(5) 0.030(5) 0.000(3) 0.006(3) -0.001(3)
C29' 0.031(4) 0.027(4) 0.017(4) 0.002(3) 0.002(3) -0.002(3)

loop_
_atom_type_symbol
_atom_type_description
_atom_type_scat_dispersion_real
_atom_type_scat_dispersion_imag
_atom_type_scat_source
C C 0.0033 0.0016 'International Tables Vol C Tables 4.2.6.8 and 6.1.1.4'
H H 0.0000 0.0000 'International Tables Vol C Tables 4.2.6.8 and 6.1.1.4'
O O 0.0106 0.0060 'International Tables Vol C Tables 4.2.6.8 and 6.1.1.4'
Si Si 0.0817 0.0704 'International Tables Vol C Tables 4.2.6.8 and 6.1.1.4'
Ge Ge 0.1547 1.8001 'International Tables Vol C Tables 4.2.6.8 and 6.1.1.4'
K K 0.2009 0.2494 'International Tables Vol C Tables 4.2.6.8 and 6.1.1.4'

loop_
_geom_angle_atom_site_label_1
_geom_angle_atom_site_label_2
_geom_angle_atom_site_label_3
_geom_angle
Si2 Ge2 Si6 110.89(2)
Si2 Ge2 Si3 108.19(2)
Si6 Ge2 Si3 108.04(2)
Si2 Ge2 Si5 113.40(2)
Si6 Ge2 Si5 105.58(2)
Si3 Ge2 Si5 110.62(2)
C1 Ge1 Si4 92.98(6)
C1 Ge1 Si1 117.50(6)
Si4 Ge1 Si1 100.24(2)
O1 K1 O5 79.06(6)
O1 K1 O3 78.98(7)
O5 K1 O3 116.18(8)
O1 K1 O7 143.69(5)
O5 K1 O7 115.22(7)
O3 K1 O7 117.68(7)
O1 K1 O2 123.00(5)
O5 K1 O2 151.56(6)
O3 K1 O2 58.70(7)
O7 K1 O2 59.20(6)
O1 K1 O4 77.55(8)
O5 K1 O4 58.86(9)
O3 K1 O4 58.13(9)
O7 K1 O4 138.74(8)
O2 K1 O4 105.24(9)
O1 K1 O6 123.39(6)
O5 K1 O6 57.34(7)
O3 K1 O6 149.83(7)
O7 K1 O6 57.93(6)
O2 K1 O6 111.33(6)
O4 K1 O6 103.78(8)
C17 Si3 C16 107.75(11)
C17 Si3 Si4 107.32(8)
C16 Si3 Si4 109.01(8)
C17 Si3 Ge2 108.48(8)
C16 Si3 Ge2 109.24(8)
Si4 Si3 Ge2 114.81(3)
C19 Si4 C18 104.63(11)
C19 Si4 Si3 107.95(7)
C18 Si4 Si3 102.68(8)
C19 Si4 Ge1 119.77(7)
C18 Si4 Ge1 107.86(8)
Si3 Si4 Ge1 112.33(3)
C14 Si2 C15 105.88(13)
C14 Si2 Si1 106.32(9)
C15 Si2 Si1 109.68(10)
C14 Si2 Ge2 109.17(9)
C15 Si2 Ge2 109.90(8)
Si1 Si2 Ge2 115.42(3)
C24 Si6 C25 107.03(12)
C24 Si6 C23 108.76(12)
C25 Si6 C23 107.79(12)
C24 Si6 Ge2 109.88(8)
C25 Si6 Ge2 112.59(8)
C23 Si6 Ge2 110.64(9)
C13 Si1 C12 103.26(12)
C13 Si1 Si2 108.02(9)
C12 Si1 Si2 101.25(9)
C13 Si1 Ge1 125.59(8)
C12 Si1 Ge1 111.50(9)
Si2 Si1 Ge1 104.70(3)
C20 Si5 C21 107.27(15)
C20 Si5 C22 107.89(13)
C21 Si5 C22 106.86(12)
C20 Si5 Ge2 111.53(10)
C21 Si5 Ge2 112.05(8)
C22 Si5 Ge2 110.99(8)
C1 O1 K1 120.61(14)
C36 O7 C35 112.9(2)
C36 O7 K1 118.18(16)
C35 O7 K1 120.22(17)
C37 O2 C26 112.3(2)
C37 O2 K1 106.85(17)
C26 O2 K1 108.38(16)
C34 O6 C33 112.4(2)
C34 O6 K1 112.35(16)
C33 O6 K1 106.91(15)
C32 O5 C31 111.3(3)
C32 O5 K1 123.6(2)
C31 O5 K1 117.5(2)
C27 O3 C28' 124.5(4)
C27 O3 C28 104.1(4)
C27 O3 K1 118.67(19)
C28' O3 K1 113.9(3)
C28 O3 K1 116.6(3)
Si4 C19 H19A 109.5
Si4 C19 H19B 109.5
H19A C19 H19B 109.5
Si4 C19 H19C 109.5
H19A C19 H19C 109.5
H19B C19 H19C 109.5
Si5 C22 H22A 109.5
Si5 C22 H22B 109.5
H22A C22 H22B 109.5
Si5 C22 H22C 109.5
H22A C22 H22C 109.5
H22B C22 H22C 109.5
O1 C1 C2 117.66(19)
O1 C1 Ge1 114.12(15)
C2 C1 Ge1 128.08(16)
Si3 C16 H16A 109.5
Si3 C16 H16B 109.5
H16A C16 H16B 109.5
Si3 C16 H16C 109.5
H16A C16 H16C 109.5
H16B C16 H16C 109.5
Si3 C17 H17A 109.5
Si3 C17 H17B 109.5
H17A C17 H17B 109.5
Si3 C17 H17C 109.5
H17A C17 H17C 109.5
H17B C17 H17C 109.5
Si6 C24 H24A 109.5
Si6 C24 H24B 109.5
H24A C24 H24B 109.5
Si6 C24 H24C 109.5
H24A C24 H24C 109.5
H24B C24 H24C 109.5
Si5 C21 H21A 109.5
Si5 C21 H21B 109.5
H21A C21 H21B 109.5
Si5 C21 H21C 109.5
H21A C21 H21C 109.5
H21B C21 H21C 109.5
Si6 C25 H25A 109.5
Si6 C25 H25B 109.5
H25A C25 H25B 109.5
Si6 C25 H25C 109.5
H25A C25 H25C 109.5
H25B C25 H25C 109.5
C4 C2 C3 111.5(2)
C4 C2 C1 108.97(19)
C3 C2 C1 109.69(17)
C4 C2 C5 108.5(2)
C3 C2 C5 107.24(19)
C1 C2 C5 110.94(19)
Si1 C13 H13A 109.5
Si1 C13 H13B 109.5
H13A C13 H13B 109.5
Si1 C13 H13C 109.5
H13A C13 H13C 109.5
H13B C13 H13C 109.5
Si6 C23 H23A 109.5
Si6 C23 H23B 109.5
H23A C23 H23B 109.5
Si6 C23 H23C 109.5
H23A C23 H23C 109.5
H23B C23 H23C 109.5
C2 C3 C8 110.1(2)
C2 C3 H3A 109.6
C8 C3 H3A 109.6
C2 C3 H3B 109.6
C8 C3 H3B 109.6
H3A C3 H3B 108.2
Si4 C18 H18A 109.5
Si4 C18 H18B 109.5
H18A C18 H18B 109.5
Si4 C18 H18C 109.5
H18A C18 H18C 109.5
H18B C18 H18C 109.5
C30 O4 C29 96.9(5)
C30 O4 C29' 129.2(4)
C30 O4 K1 104.6(2)
C29 O4 K1 109.4(3)
C29' O4 K1 113.2(3)
C6 C7 C8 110.3(2)
C6 C7 H7A 109.6
C8 C7 H7A 109.6
C6 C7 H7B 109.6
C8 C7 H7B 109.6
H7A C7 H7B 108.1
Si2 C14 H14A 109.5
Si2 C14 H14B 109.5
H14A C14 H14B 109.5
Si2 C14 H14C 109.5
H14A C14 H14C 109.5
H14B C14 H14C 109.5
Si1 C12 H12A 109.5
Si1 C12 H12B 109.5
H12A C12 H12B 109.5
Si1 C12 H12C 109.5
H12A C12 H12C 109.5
H12B C12 H12C 109.5
C6 C5 C2 109.7(2)
C6 C5 H5A 109.7
C2 C5 H5A 109.7
C6 C5 H5B 109.7
C2 C5 H5B 109.7
H5A C5 H5B 108.2
Si2 C15 H15A 109.5
Si2 C15 H15B 109.5
H15A C15 H15B 109.5
Si2 C15 H15C 109.5
H15A C15 H15C 109.5
H15B C15 H15C 109.5
C7 C8 C3 109.3(2)
C7 C8 C9 108.5(3)
C3 C8 C9 107.9(2)
C7 C8 H8 110.4
C3 C8 H8 110.4
C9 C8 H8 110.4
O2 C37 C36 109.3(2)
O2 C37 H37A 109.8
C36 C37 H37A 109.8
O2 C37 H37B 109.8
C36 C37 H37B 109.8
H37A C37 H37B 108.3
O7 C35 C34 109.1(2)
O7 C35 H35A 109.9
C34 C35 H35A 109.9
O7 C35 H35B 109.9
C34 C35 H35B 109.9
H35A C35 H35B 108.3
O6 C33 C32 108.8(3)
O6 C33 H33A 109.9
C32 C33 H33A 109.9
O6 C33 H33B 109.9
C32 C33 H33B 109.9
H33A C33 H33B 108.3
Si5 C20 H20A 109.5
Si5 C20 H20B 109.5
H20A C20 H20B 109.5
Si5 C20 H20C 109.5
H20A C20 H20C 109.5
H20B C20 H20C 109.5
C11 C6 C7 110.9(3)
C11 C6 C5 109.4(2)
C7 C6 C5 108.9(2)
C11 C6 H6 109.2
C7 C6 H6 109.2
C5 C6 H6 109.2
O6 C34 C35 110.3(2)
O6 C34 H34A 109.6
C35 C34 H34A 109.6
O6 C34 H34B 109.6
C35 C34 H34B 109.6
H34A C34 H34B 108.1
O5 C32 C33 109.7(2)
O5 C32 H32A 109.7
C33 C32 H32A 109.7
O5 C32 H32B 109.7
C33 C32 H32B 109.7
H32A C32 H32B 108.2
O7 C36 C37 109.1(2)
O7 C36 H36A 109.9
C37 C36 H36A 109.9
O7 C36 H36B 109.9
C37 C36 H36B 109.9
H36A C36 H36B 108.3
O2 C26 C27 108.4(3)
O2 C26 H26A 110.0
C27 C26 H26A 110.0
O2 C26 H26B 110.0
C27 C26 H26B 110.0
H26A C26 H26B 108.4
C30 C31 O5 110.7(3)
C30 C31 H31A 109.5
O5 C31 H31A 109.5
C30 C31 H31B 109.5
O5 C31 H31B 109.5
H31A C31 H31B 108.1
O3 C27 C26 108.6(2)
O3 C27 H27A 110.0
C26 C27 H27A 110.0
O3 C27 H27B 110.0
C26 C27 H27B 110.0
H27A C27 H27B 108.3
C2 C4 C10 109.6(2)
C2 C4 H4A 109.8
C10 C4 H4A 109.8
C2 C4 H4B 109.8
C10 C4 H4B 109.8
H4A C4 H4B 108.2
C6 C11 C10 109.7(3)
C6 C11 H11A 109.7
C10 C11 H11A 109.7
C6 C11 H11B 109.7
C10 C11 H11B 109.7
H11A C11 H11B 108.2
C10 C9 C8 109.8(3)
C10 C9 H9A 109.7
C8 C9 H9A 109.7
C10 C9 H9B 109.7
C8 C9 H9B 109.7
H9A C9 H9B 108.2
C9 C10 C11 110.8(3)
C9 C10 C4 108.1(3)
C11 C10 C4 110.1(3)
C9 C10 H10 109.3
C11 C10 H10 109.3
C4 C10 H10 109.3
O4 C30 C31 109.4(4)
O4 C30 H30A 109.8
C31 C30 H30A 109.8
O4 C30 H30B 109.8
C31 C30 H30B 109.8
H30A C30 H30B 108.2
C29 C28 O3 105.9(4)
C29 C28 H28A 110.5
O3 C28 H28A 110.5
C29 C28 H28B 110.5
O3 C28 H28B 110.5
H28A C28 H28B 108.7
O4 C29 C28 104.1(5)
O4 C29 H29A 110.9
C28 C29 H29A 110.9
O4 C29 H29B 110.9
C28 C29 H29B 110.9
H29A C29 H29B 109.0
O3 C28' C29' 101.9(6)
O3 C28' H28C 111.4
C29' C28' H28C 111.4
O3 C28' H28D 111.4
C29' C28' H28D 111.4
H28C C28' H28D 109.3
C28' C29' O4 105.3(6)
C28' C29' H29C 110.7
O4 C29' H29C 110.7
C28' C29' H29D 110.7
O4 C29' H29D 110.7
H29C C29' H29D 108.8

loop_
_geom_bond_atom_site_label_1
_geom_bond_atom_site_label_2
_geom_bond_distance
Ge2 Si2 2.3898(6)
Ge2 Si6 2.3904(6)
Ge2 Si3 2.3907(6)
Ge2 Si5 2.3908(6)
Ge1 C1 2.063(2)
Ge1 Si4 2.4039(6)
Ge1 Si1 2.4113(6)
K1 O1 2.7401(16)
K1 O5 2.795(2)
K1 O3 2.837(2)
K1 O7 2.8449(18)
K1 O2 2.8666(19)
K1 O4 2.902(3)
K1 O6 2.9457(19)
Si3 C17 1.895(2)
Si3 C16 1.898(2)
Si3 Si4 2.3488(8)
Si4 C19 1.897(2)
Si4 C18 1.905(2)
Si2 C14 1.890(2)
Si2 C15 1.893(2)
Si2 Si1 2.3567(9)
Si6 C24 1.878(2)
Si6 C25 1.880(3)
Si6 C23 1.881(3)
Si1 C13 1.900(2)
Si1 C12 1.910(2)
Si5 C20 1.876(3)
Si5 C21 1.877(3)
Si5 C22 1.878(2)
O1 C1 1.230(3)
O7 C36 1.416(4)
O7 C35 1.433(3)
O2 C37 1.415(4)
O2 C26 1.424(3)
O6 C34 1.401(4)
O6 C33 1.444(3)
O5 C32 1.389(4)
O5 C31 1.440(4)
O3 C27 1.374(4)
O3 C28' 1.450(8)
O3 C28 1.479(7)
C19 H19A 0.9800
C19 H19B 0.9800
C19 H19C 0.9800
C22 H22A 0.9800
C22 H22B 0.9800
C22 H22C 0.9800
C1 C2 1.544(3)
C16 H16A 0.9800
C16 H16B 0.9800
C16 H16C 0.9800
C17 H17A 0.9800
C17 H17B 0.9800
C17 H17C 0.9800
C24 H24A 0.9800
C24 H24B 0.9800
C24 H24C 0.9800
C21 H21A 0.9800
C21 H21B 0.9800
C21 H21C 0.9800
C25 H25A 0.9800
C25 H25B 0.9800
C25 H25C 0.9800
C2 C4 1.513(3)
C2 C3 1.524(3)
C2 C5 1.554(3)
C13 H13A 0.9800
C13 H13B 0.9800
C13 H13C 0.9800
C23 H23A 0.9800
C23 H23B 0.9800
C23 H23C 0.9800
C3 C8 1.542(3)
C3 H3A 0.9900
C3 H3B 0.9900
C18 H18A 0.9800
C18 H18B 0.9800
C18 H18C 0.9800
O4 C30 1.393(6)
O4 C29 1.432(8)
O4 C29' 1.505(8)
C7 C6 1.505(4)
C7 C8 1.527(4)
C7 H7A 0.9900
C7 H7B 0.9900
C14 H14A 0.9800
C14 H14B 0.9800
C14 H14C 0.9800
C12 H12A 0.9800
C12 H12B 0.9800
C12 H12C 0.9800
C5 C6 1.545(3)
C5 H5A 0.9900
C5 H5B 0.9900
C15 H15A 0.9800
C15 H15B 0.9800
C15 H15C 0.9800
C8 C9 1.567(6)
C8 H8 1.0000
C37 C36 1.502(5)
C37 H37A 0.9900
C37 H37B 0.9900
C35 C34 1.496(5)
C35 H35A 0.9900
C35 H35B 0.9900
C33 C32 1.484(5)
C33 H33A 0.9900
C33 H33B 0.9900
C20 H20A 0.9800
C20 H20B 0.9800
C20 H20C 0.9800
C6 C11 1.492(5)
C6 H6 1.0000
C34 H34A 0.9900
C34 H34B 0.9900
C32 H32A 0.9900
C32 H32B 0.9900
C36 H36A 0.9900
C36 H36B 0.9900
C26 C27 1.492(5)
C26 H26A 0.9900
C26 H26B 0.9900
C31 C30 1.436(7)
C31 H31A 0.9900
C31 H31B 0.9900
C27 H27A 0.9900
C27 H27B 0.9900
C4 C10 1.544(4)
C4 H4A 0.9900
C4 H4B 0.9900
C11 C10 1.516(6)
C11 H11A 0.9900
C11 H11B 0.9900
C9 C10 1.511(7)
C9 H9A 0.9900
C9 H9B 0.9900
C10 H10 1.0000
C30 H30A 0.9900
C30 H30B 0.9900
C28 C29 1.470(12)
C28 H28A 0.9900
C28 H28B 0.9900
C29 H29A 0.9900
C29 H29B 0.9900
C28' C29' 1.486(12)
C28' H28C 0.9900
C28' H28D 0.9900
C29' H29C 0.9900
C29' H29D 0.9900

loop_
_geom_hbond_atom_site_label_D
_geom_hbond_atom_site_label_H
_geom_hbond_atom_site_label_A
_geom_hbond_distance_DH
_geom_hbond_distance_HA
_geom_hbond_distance_DA
_geom_hbond_angle_DHA
C30 H30A O1 0.99 2.54 3.360(4) 140.2
C30 H30A O1 0.99 2.54 3.360(4) 140.2
C30 H30A O1 0.99 2.54 3.360(4) 140.2

loop_
_geom_torsion_atom_site_label_1
_geom_torsion_atom_site_label_2
_geom_torsion_atom_site_label_3
_geom_torsion_atom_site_label_4
_geom_torsion
K1 O1 C1 C2 -151.54(14)
K1 O1 C1 Ge1 24.5(2)
O1 C1 C2 C4 121.8(3)
Ge1 C1 C2 C4 -53.6(3)
O1 C1 C2 C3 -115.9(2)
Ge1 C1 C2 C3 68.7(2)
O1 C1 C2 C5 2.4(3)
Ge1 C1 C2 C5 -172.99(16)
C4 C2 C3 C8 -57.8(3)
C1 C2 C3 C8 -178.6(2)
C5 C2 C3 C8 60.8(3)
C4 C2 C5 C6 59.4(3)
C3 C2 C5 C6 -61.2(3)
C1 C2 C5 C6 179.0(2)
C6 C7 C8 C3 59.6(3)
C6 C7 C8 C9 -57.8(3)
C2 C3 C8 C7 -60.5(3)
C2 C3 C8 C9 57.3(3)
C26 O2 C37 C36 175.3(2)
K1 O2 C37 C36 -66.0(3)
C36 O7 C35 C34 -175.3(2)
K1 O7 C35 C34 37.6(3)
C34 O6 C33 C32 173.3(2)
K1 O6 C33 C32 -62.9(2)
C8 C7 C6 C11 60.5(3)
C8 C7 C6 C5 -60.0(3)
C2 C5 C6 C11 -60.2(3)
C2 C5 C6 C7 61.2(3)
C33 O6 C34 C35 175.7(2)
K1 O6 C34 C35 55.1(3)
O7 C35 C34 O6 -61.7(3)
C31 O5 C32 C33 -172.9(2)
K1 O5 C32 C33 -24.3(3)
O6 C33 C32 O5 59.5(3)
C35 O7 C36 C37 -175.6(2)
K1 O7 C36 C37 -27.8(3)
O2 C37 C36 O7 64.5(3)
C37 O2 C26 C27 -179.7(2)
K1 O2 C26 C27 62.5(2)
C32 O5 C31 C30 175.5(3)
K1 O5 C31 C30 24.8(4)
C28' O3 C27 C26 -164.3(5)
C28 O3 C27 C26 167.6(3)
K1 O3 C27 C26 36.1(3)
O2 C26 C27 O3 -67.2(3)
C3 C2 C4 C10 58.9(4)
C1 C2 C4 C10 -179.9(3)
C5 C2 C4 C10 -59.0(4)
C7 C6 C11 C10 -59.8(4)
C5 C6 C11 C10 60.4(4)
C7 C8 C9 C10 56.9(3)
C3 C8 C9 C10 -61.4(3)
C8 C9 C10 C11 -57.9(3)
C8 C9 C10 C4 62.8(3)
C6 C11 C10 C9 59.0(4)
C6 C11 C10 C4 -60.5(4)
C2 C4 C10 C9 -61.0(4)
C2 C4 C10 C11 60.1(4)
C29 O4 C30 C31 179.9(4)
C29' O4 C30 C31 -154.6(5)
K1 O4 C30 C31 67.7(3)
O5 C31 C30 O4 -65.0(4)
C27 O3 C28 C29 -177.0(4)
K1 O3 C28 C29 -44.3(5)
C30 O4 C29 C28 -174.7(4)
K1 O4 C29 C28 -66.5(4)
O3 C28 C29 O4 73.5(5)
C27 O3 C28' C29' -95.3(6)
K1 O3 C28' C29' 65.2(6)
O3 C28' C29' O4 -74.5(6)
C30 O4 C29' C28' -84.9(7)
K1 O4 C29' C28' 49.9(6)
